data_1564370
loop_
_publ_author_name
'Weng, Guo-Guo'
'Hong, Ben-Kun'
'Bao, Song-Song'
'Wen, Yujie'
'Wu, Lan-Qing'
'Huang, Xin-Da'
'Jia, Jia-Ge'
'Wen, Ge-Hua'
'Li, Shuhua'
'Peng, Luming'
'Zheng, Li-Min'

_publ_section_title
;
 From helix to superhelix: hierarchical assembly of homochiral van der
 Waals 1D coordination polymers
;
_journal_name_full 'Chemical Science'
_journal_paper_doi 10.1039/D1SC01913A
_journal_year 2021
_chemical_absolute_configuration rm
_chemical_formula_moiety 'C27 H57 N3 O9 P3 Tb, C2 H4 O2, 2(H2 O)'
_chemical_formula_sum 'C29 H65 N3 O13 P3 Tb'
_chemical_formula_weight 915.67
_space_group_crystal_system hexagonal
_space_group_IT_number 170
_space_group_name_Hall 'P 65'
_space_group_name_H-M_alt 'P 65'
_atom_sites_solution_hydrogens mixed
_audit_creation_method SHELXL-2018/3
_audit_update_record
;
2021-07-02 deposited with the CCDC.	2021-08-13 downloaded from the CCDC.
;
_cell_angle_alpha 90
_cell_angle_beta 90
_cell_angle_gamma 120
_cell_formula_units_Z 6
_cell_length_a 17.0143(5)
_cell_length_b 17.0143(5)
_cell_length_c 23.5290(10)
_cell_measurement_reflns_used 9966
_cell_measurement_temperature 193(2)
_cell_measurement_theta_max 27.475
_cell_measurement_theta_min 2.215
_cell_volume 5898.8(4)
_computing_cell_refinement 'SAINT V8.40A (Bruker Nano, Inc., 2019)'
_computing_data_collection 'APEX 3'
_computing_data_reduction 'SAINT V8.40A (Bruker Nano, Inc., 2019)'
_computing_molecular_graphics SHELXTL
_computing_publication_material SHELXTL
_computing_structure_refinement 'SHELXL-2018/3 (Sheldrick, 2018)'
_computing_structure_solution 'SHELXT 2014/5 (Sheldrick, 2014)'
_diffrn_ambient_temperature 193(2)
_diffrn_detector_area_resol_mean 4K
_diffrn_measured_fraction_theta_full 0.999
_diffrn_measured_fraction_theta_max 0.999
_diffrn_measurement_device_type 'Bruker D8 with TXS'
_diffrn_measurement_method CCD
_diffrn_radiation_type MoK\a
_diffrn_radiation_wavelength 0.71073
_diffrn_reflns_av_R_equivalents 0.0512
_diffrn_reflns_av_unetI/netI 0.0331
_diffrn_reflns_Laue_measured_fraction_full 0.999
_diffrn_reflns_Laue_measured_fraction_max 0.999
_diffrn_reflns_limit_h_max 22
_diffrn_reflns_limit_h_min -22
_diffrn_reflns_limit_k_max 22
_diffrn_reflns_limit_k_min -22
_diffrn_reflns_limit_l_max 21
_diffrn_reflns_limit_l_min -30
_diffrn_reflns_number 55509
_diffrn_reflns_point_group_measured_fraction_full 0.902
_diffrn_reflns_point_group_measured_fraction_max 0.885
_diffrn_reflns_theta_full 25.242
_diffrn_reflns_theta_max 27.500
_diffrn_reflns_theta_min 2.215
_exptl_absorpt_coefficient_mu 1.982
_exptl_absorpt_correction_T_max 0.7519
_exptl_absorpt_correction_T_min 0.3540
_exptl_absorpt_correction_type multi-scan
_exptl_absorpt_process_details
;
 SADABS 2016/2: Krause, L., Herbst-Irmer, R., Sheldrick G.M. & Stalke D.,
 J. Appl. Cryst. 48 (2015) 3-10
;
_exptl_crystal_colour colorless
_exptl_crystal_density_diffrn 1.547
_exptl_crystal_description rod-like
_exptl_crystal_F_000 2844
_exptl_crystal_size_max 0.250
_exptl_crystal_size_mid 0.100
_exptl_crystal_size_min 0.100
_refine_diff_density_max 0.978
_refine_diff_density_min -0.442
_refine_diff_density_rms 0.076
_refine_ls_abs_structure_details
;
 Flack x determined using 2983 quotients [(I+)-(I-)]/[(I+)+(I-)]
 (Parsons, Flack and Wagner, Acta Cryst. B69 (2013) 249-259).
;
_refine_ls_abs_structure_Flack -0.010(5)
_refine_ls_extinction_method none
_refine_ls_goodness_of_fit_ref 1.039
_refine_ls_hydrogen_treatment constr
_refine_ls_matrix_type full
_refine_ls_number_parameters 452
_refine_ls_number_reflns 7990
_refine_ls_number_restraints 37
_refine_ls_restrained_S_all 1.042
_refine_ls_R_factor_all 0.0295
_refine_ls_R_factor_gt 0.0255
_refine_ls_shift/su_max 0.001
_refine_ls_shift/su_mean 0.000
_refine_ls_structure_factor_coef Fsqd
_refine_ls_weighting_details 'w=1/[\s^2^(Fo^2^)+(0.0301P)^2^+4.0442P] where P=(Fo^2^+2Fc^2^)/3'
_refine_ls_weighting_scheme calc
_refine_ls_wR_factor_gt 0.0574
_refine_ls_wR_factor_ref 0.0597
_reflns_Friedel_coverage 0.729
_reflns_Friedel_fraction_full 0.799
_reflns_Friedel_fraction_max 0.765
_reflns_number_gt 7514
_reflns_number_total 7990
_reflns_threshold_expression 'I > 2\s(I)'
_cod_data_source_file d1sc01913a2.cif
_cod_data_source_block 2
_cod_database_code 1564370
_shelx_shelxl_version_number 2018/3
_shelx_space_group_comment
;
The symmetry employed for this shelxl refinement is uniquely defined
by the following loop, which should always be used as a source of
symmetry information in preference to the above space-group names.
They are only intended as comments.
;
_shelx_estimated_absorpt_t_min 0.637
_shelx_estimated_absorpt_t_max 0.826

loop_
_space_group_symop_operation_xyz
'x, y, z'
'-y, x-y, z+2/3'
'-x+y, -x, z+1/3'
'-x, -y, z+1/2'
'y, -x+y, z+1/6'
'x-y, x, z+5/6'

loop_
_atom_site_label
_atom_site_type_symbol
_atom_site_fract_x
_atom_site_fract_y
_atom_site_fract_z
_atom_site_U_iso_or_equiv
_atom_site_adp_type
_atom_site_occupancy
_atom_site_site_symmetry_order
_atom_site_calc_flag
_atom_site_refinement_flags_posn
_atom_site_refinement_flags_adp
_atom_site_refinement_flags_occupancy
_atom_site_disorder_assembly
_atom_site_disorder_group
Tb1 Tb 0.99935(2) 0.97242(2) 0.99896(2) 0.01369(6) Uani 1 1 d . . . . .
P1 P 0.87012(8) 1.03425(8) 1.04367(6) 0.0152(3) Uani 1 1 d . . . . .
P2 P 1.16880(8) 1.14050(8) 0.95279(6) 0.0149(2) Uani 1 1 d . . . . .
P3 P 1.09876(9) 0.86998(9) 0.91715(6) 0.0188(3) Uani 1 1 d . . . . .
O1 O 0.9126(2) 0.9905(2) 1.07975(16) 0.0172(8) Uani 1 1 d . . . . .
O2 O 0.9119(2) 1.0469(2) 0.98479(15) 0.0191(7) Uani 1 1 d . . . . .
O3 O 0.8735(2) 1.1171(2) 1.06899(16) 0.0193(8) Uani 1 1 d . . . . .
O4 O 1.1326(2) 1.1243(2) 1.01357(15) 0.0186(7) Uani 1 1 d . . . . .
O5 O 1.0926(2) 1.0648(2) 0.91842(16) 0.0181(8) Uani 1 1 d . . . . .
O6 O 1.2608(2) 1.1509(2) 0.94470(17) 0.0230(8) Uani 1 1 d . . . . .
O7 O 1.0836(3) 0.9096(3) 0.97119(16) 0.0253(8) Uani 1 1 d . . . . .
O8 O 1.0655(3) 0.8930(3) 0.86315(16) 0.0226(8) Uani 1 1 d . . . . .
O9 O 1.0615(3) 0.7691(3) 0.92438(18) 0.0281(9) Uani 1 1 d . . . . .
O10 O 1.1323(4) 0.6743(4) 0.9008(2) 0.0485(13) Uani 1 1 d G . . . .
H10C H 1.114377 0.714172 0.906793 0.073 Uiso 1 1 d G U . . .
O11 O 1.1755(4) 0.7429(4) 0.8184(2) 0.0669(17) Uani 1 1 d . . . . .
O1W O 1.3970(6) 1.2975(7) 0.8863(6) 0.138(4) Uani 1 1 d G . . . .
H1WA H 1.361668 1.246634 0.909941 0.207 Uiso 1 1 d G U . . .
H1WB H 1.452951 1.298424 0.882372 0.207 Uiso 1 1 d G U . . .
O2W O 1.0561(2) 1.2482(3) 1.05830(17) 0.0265(8) Uani 1 1 d . . . . .
H2WA H 1.004433 1.255752 1.058710 0.040 Uiso 1 1 d R U . . .
H2WB H 1.069242 1.214840 1.085800 0.040 Uiso 1 1 d R U . . .
C1 C 0.7492(3) 0.9504(3) 1.0403(2) 0.0224(11) Uani 1 1 d . . . . .
H1A H 0.724057 0.938321 1.079350 0.027 Uiso 1 1 calc R U . . .
H1B H 0.717783 0.976072 1.018292 0.027 Uiso 1 1 calc R U . . .
C2 C 0.6346(3) 0.7836(3) 1.0235(3) 0.0231(11) Uani 1 1 d . . . . .
H2 H 0.627985 0.768420 1.064944 0.028 Uiso 1 1 calc R U . . .
C3 C 0.6300(4) 0.7037(3) 0.9912(3) 0.0306(13) Uani 1 1 d . . . . .
H3A H 0.680656 0.695319 1.002885 0.046 Uiso 1 1 calc R U . . .
H3B H 0.633885 0.715796 0.950328 0.046 Uiso 1 1 calc R U . . .
H3C H 0.572483 0.648498 0.999797 0.046 Uiso 1 1 calc R U . . .
C4 C 0.5615(3) 0.8065(3) 1.0075(3) 0.0249(12) Uani 1 1 d . . . . .
H4 H 0.571838 0.859743 1.031119 0.030 Uiso 1 1 calc R U . . .
C5 C 0.5604(4) 0.8316(4) 0.9459(3) 0.0344(14) Uani 1 1 d . . . . .
H5A H 0.553622 0.781418 0.921223 0.041 Uiso 1 1 calc R U . . .
H5B H 0.618884 0.886335 0.936472 0.041 Uiso 1 1 calc R U . . .
C6 C 0.4818(5) 0.8502(6) 0.9342(4) 0.0493(19) Uani 1 1 d . . . . .
H6A H 0.492732 0.904819 0.955648 0.059 Uiso 1 1 calc R U . . .
H6B H 0.481102 0.863053 0.893233 0.059 Uiso 1 1 calc R U . . .
C7 C 0.3911(5) 0.7721(6) 0.9507(4) 0.057(2) Uani 1 1 d . . . . .
H7A H 0.376705 0.718769 0.926676 0.068 Uiso 1 1 calc R U . . .
H7B H 0.343491 0.788442 0.944643 0.068 Uiso 1 1 calc R U . . .
C8 C 0.3929(4) 0.7485(5) 1.0134(4) 0.052(2) Uani 1 1 d . . . . .
H8A H 0.402782 0.800377 1.037492 0.062 Uiso 1 1 calc R U . . .
H8B H 0.333716 0.695519 1.023910 0.062 Uiso 1 1 calc R U . . .
C9 C 0.4684(4) 0.7267(4) 1.0239(3) 0.0395(16) Uani 1 1 d . . . . .
H9A H 0.456385 0.672649 1.001455 0.047 Uiso 1 1 calc R U . . .
H9B H 0.468915 0.712227 1.064630 0.047 Uiso 1 1 calc R U . . .
C10 C 1.1772(3) 1.2467(3) 0.9291(2) 0.0189(10) Uani 1 1 d . U . . .
H10A H 1.225642 1.297903 0.950762 0.023 Uiso 1 1 calc R U . . .
H10B H 1.194022 1.256307 0.888350 0.023 Uiso 1 1 calc R U . . .
C11 C 1.0936(4) 1.3330(3) 0.9191(2) 0.0209(10) Uani 1 1 d . U . . .
H11 H 1.125899 1.351712 0.881821 0.025 Uiso 1 1 calc R U . . .
C12 C 1.1475(4) 1.4067(4) 0.9615(3) 0.0294(13) Uani 1 1 d . . . . .
H12A H 1.117294 1.389866 0.998563 0.044 Uiso 1 1 calc R U . . .
H12B H 1.151963 1.463599 0.948649 0.044 Uiso 1 1 calc R U . . .
H12C H 1.208580 1.414841 0.964878 0.044 Uiso 1 1 calc R U . . .
C13 C 0.9962(4) 1.3146(3) 0.9100(2) 0.0228(11) Uani 1 1 d . . . . .
H13 H 0.966505 1.263502 0.882269 0.027 Uiso 1 1 calc R U . . .
C14 C 0.9982(4) 1.3968(4) 0.8827(3) 0.0343(14) Uani 1 1 d . . . . .
H14A H 1.028833 1.449376 0.908704 0.041 Uiso 1 1 calc R U . . .
H14B H 1.034025 1.412194 0.847137 0.041 Uiso 1 1 calc R U . . .
C15 C 0.9041(5) 1.3798(4) 0.8694(3) 0.0437(18) Uani 1 1 d . . . . .
H15A H 0.908459 1.436315 0.854642 0.052 Uiso 1 1 calc R U . . .
H15B H 0.876692 1.332962 0.839387 0.052 Uiso 1 1 calc R U . . .
C16 C 0.8437(5) 1.3489(5) 0.9208(3) 0.0426(17) Uani 1 1 d . . . . .
H16A H 0.781334 1.332744 0.909500 0.051 Uiso 1 1 calc R U . . .
H16B H 0.865774 1.399268 0.948584 0.051 Uiso 1 1 calc R U . . .
C17 C 0.8416(4) 1.2668(4) 0.9490(3) 0.0338(14) Uani 1 1 d . . . . .
H17A H 0.805000 1.251235 0.984187 0.041 Uiso 1 1 calc R U . . .
H17B H 0.812128 1.214059 0.922987 0.041 Uiso 1 1 calc R U . . .
C18 C 0.9371(4) 1.2858(4) 0.9633(3) 0.0273(12) Uani 1 1 d . . . . .
H18A H 0.964579 1.334495 0.992233 0.033 Uiso 1 1 calc R U . . .
H18B H 0.933851 1.230478 0.979470 0.033 Uiso 1 1 calc R U . . .
C19 C 1.2211(4) 0.9179(4) 0.9090(3) 0.0298(14) Uani 1 1 d . . . . .
H19A H 1.246618 0.916785 0.946620 0.036 Uiso 1 1 calc R U . . .
H19B H 1.231359 0.877587 0.883525 0.036 Uiso 1 1 calc R U . . .
C20 C 1.3720(4) 1.0433(4) 0.8739(3) 0.0286(12) Uani 1 1 d . . . . .
H20 H 1.398193 1.102760 0.853579 0.034 Uiso 1 1 calc R U . . .
C21 C 1.3774(4) 0.9755(4) 0.8343(4) 0.0426(16) Uani 1 1 d . . . . .
H21A H 1.329818 0.955796 0.805319 0.064 Uiso 1 1 calc R U . . .
H21B H 1.368918 0.922872 0.856179 0.064 Uiso 1 1 calc R U . . .
H21C H 1.436982 1.004307 0.815753 0.064 Uiso 1 1 calc R U . . .
C22 C 1.4302(4) 1.0571(5) 0.9276(3) 0.0468(18) Uani 1 1 d . . . . .
H22 H 1.405565 0.997375 0.947376 0.056 Uiso 1 1 calc R U . . .
C23 C 1.5280(5) 1.0893(7) 0.9107(5) 0.074(3) Uani 1 1 d . U . . .
H23A H 1.552494 1.147332 0.889719 0.089 Uiso 1 1 calc R U . . .
H23B H 1.529430 1.044116 0.884855 0.089 Uiso 1 1 calc R U . . .
C24 C 1.5895(6) 1.1031(7) 0.9632(5) 0.086(3) Uani 1 1 d . U . . .
H24A H 1.570178 1.044155 0.981952 0.104 Uiso 1 1 calc R U . . .
H24B H 1.653451 1.129020 0.950967 0.104 Uiso 1 1 calc R U . . .
C25 C 1.5814(6) 1.1656(7) 1.0032(5) 0.089(3) Uani 1 1 d . U . . .
H25A H 1.621109 1.175513 1.036383 0.107 Uiso 1 1 calc R U . . .
H25B H 1.603384 1.224963 0.984253 0.107 Uiso 1 1 calc R U . . .
C26 C 1.4879(6) 1.1320(8) 1.0234(5) 0.091(3) Uani 1 1 d . U . . .
H26A H 1.485628 1.175991 1.049912 0.109 Uiso 1 1 calc R U . . .
H26B H 1.464550 1.073108 1.043096 0.109 Uiso 1 1 calc R U . . .
C27 C 1.4284(6) 1.1205(7) 0.9665(4) 0.072(3) Uani 1 1 d . U . . .
H27A H 1.364849 1.099678 0.977523 0.086 Uiso 1 1 calc R U . . .
H27B H 1.452832 1.180163 0.947549 0.086 Uiso 1 1 calc R U . . .
C28 C 1.1705(4) 0.6873(4) 0.8516(3) 0.0392(15) Uani 1 1 d . . . . .
C29 C 1.2099(5) 0.6267(5) 0.8411(4) 0.056(2) Uani 1 1 d . . . . .
H29A H 1.267541 0.660682 0.820618 0.084 Uiso 1 1 calc R U . . .
H29B H 1.167416 0.574318 0.818288 0.084 Uiso 1 1 calc R U . . .
H29C H 1.220512 0.605615 0.877522 0.084 Uiso 1 1 calc R U . . .
N1 N 0.7298(3) 0.8632(3) 1.01398(19) 0.0185(9) Uani 1 1 d . . . . .
H1C H 0.770372 0.847908 1.027785 0.022 Uiso 1 1 calc R U . . .
H1D H 0.739406 0.871987 0.975886 0.022 Uiso 1 1 calc R U . . .
N2 N 1.0898(3) 1.2454(3) 0.93728(19) 0.0179(8) Uani 1 1 d . U . . .
H2A H 1.074008 1.235173 0.974640 0.021 Uiso 1 1 calc R U . . .
H2B H 1.045701 1.198599 0.916972 0.021 Uiso 1 1 calc R U . . .
N3 N 1.2728(3) 1.0112(3) 0.8865(2) 0.0220(9) Uani 1 1 d . . . . .
H3D H 1.269946 1.049812 0.912052 0.026 Uiso 1 1 calc R U . . .
H3E H 1.245693 1.014441 0.853890 0.026 Uiso 1 1 calc R U . . .

loop_
_atom_site_aniso_label
_atom_site_aniso_U_11
_atom_site_aniso_U_22
_atom_site_aniso_U_33
_atom_site_aniso_U_23
_atom_site_aniso_U_13
_atom_site_aniso_U_12
Tb1 0.01524(9) 0.01598(14) 0.01029(9) 0.00010(15) 0.00019(7) 0.00813(13)
P1 0.0167(6) 0.0180(6) 0.0122(7) -0.0007(5) -0.0001(5) 0.0097(5)
P2 0.0142(5) 0.0159(6) 0.0138(7) -0.0008(5) -0.0012(5) 0.0069(5)
P3 0.0224(7) 0.0252(7) 0.0154(6) 0.0023(5) 0.0016(5) 0.0168(6)
O1 0.0204(19) 0.0197(15) 0.014(2) 0.0000(15) -0.0009(15) 0.0116(14)
O2 0.0252(17) 0.0233(16) 0.013(2) 0.0006(13) -0.0002(14) 0.0151(15)
O3 0.0236(18) 0.0189(15) 0.018(2) -0.0017(14) -0.0010(15) 0.0124(15)
O4 0.0238(17) 0.0177(16) 0.013(2) -0.0014(13) -0.0029(14) 0.0098(14)
O5 0.0175(19) 0.0202(18) 0.013(2) -0.0022(14) -0.0035(15) 0.0070(15)
O6 0.0181(17) 0.0254(19) 0.026(2) -0.0030(16) -0.0020(16) 0.0115(15)
O7 0.033(2) 0.043(2) 0.013(2) -0.0019(17) -0.0002(16) 0.0291(19)
O8 0.035(2) 0.0316(19) 0.012(2) 0.0002(15) 0.0004(16) 0.0250(17)
O9 0.034(2) 0.026(2) 0.027(2) 0.0050(17) 0.0030(18) 0.0165(17)
O10 0.064(3) 0.056(3) 0.045(3) 0.013(3) 0.015(3) 0.045(3)
O11 0.111(5) 0.074(4) 0.042(4) 0.015(3) 0.023(3) 0.067(4)
O1W 0.089(6) 0.114(7) 0.185(10) 0.069(7) 0.051(7) 0.032(5)
O2W 0.0256(19) 0.0259(19) 0.027(2) 0.0059(16) 0.0007(17) 0.0123(16)
C1 0.019(2) 0.023(2) 0.024(3) -0.004(2) 0.000(2) 0.010(2)
C2 0.019(2) 0.020(2) 0.027(3) 0.006(2) 0.005(2) 0.0069(19)
C3 0.027(2) 0.019(2) 0.044(4) 0.001(3) 0.002(3) 0.010(2)
C4 0.020(2) 0.025(2) 0.028(3) 0.003(2) 0.005(2) 0.010(2)
C5 0.029(3) 0.048(4) 0.034(4) 0.006(3) 0.003(3) 0.025(3)
C6 0.050(4) 0.073(5) 0.045(5) 0.009(4) -0.002(4) 0.045(4)
C7 0.035(4) 0.073(5) 0.070(6) -0.014(5) -0.013(4) 0.034(4)
C8 0.020(3) 0.054(4) 0.077(6) 0.012(4) 0.013(3) 0.015(3)
C9 0.022(3) 0.032(3) 0.059(5) 0.010(3) 0.007(3) 0.009(2)
C10 0.016(2) 0.019(2) 0.021(3) 0.006(2) 0.001(2) 0.0079(19)
C11 0.026(3) 0.016(2) 0.021(3) 0.0026(19) 0.001(2) 0.010(2)
C12 0.035(3) 0.020(2) 0.033(4) -0.004(2) -0.004(3) 0.014(2)
C13 0.029(3) 0.021(3) 0.022(3) -0.001(2) -0.003(2) 0.016(2)
C14 0.039(3) 0.026(3) 0.043(4) 0.010(3) 0.003(3) 0.020(3)
C15 0.047(4) 0.031(3) 0.063(5) 0.011(3) -0.006(3) 0.027(3)
C16 0.036(3) 0.036(3) 0.066(5) -0.002(3) -0.009(3) 0.025(3)
C17 0.030(3) 0.034(3) 0.041(4) 0.001(3) -0.001(3) 0.019(3)
C18 0.028(3) 0.032(3) 0.025(3) -0.002(2) -0.001(2) 0.017(2)
C19 0.026(3) 0.028(3) 0.043(4) 0.010(3) 0.010(3) 0.018(2)
C20 0.024(3) 0.027(3) 0.028(3) 0.005(2) 0.002(2) 0.008(2)
C21 0.035(3) 0.043(3) 0.056(5) 0.009(3) 0.008(4) 0.024(3)
C22 0.028(3) 0.053(4) 0.047(5) -0.002(4) -0.006(3) 0.011(3)
C23 0.026(4) 0.081(6) 0.094(7) -0.020(5) -0.005(4) 0.011(4)
C24 0.041(4) 0.093(6) 0.123(7) -0.036(5) -0.027(5) 0.032(4)
C25 0.053(4) 0.096(5) 0.124(7) -0.066(6) -0.035(5) 0.042(4)
C26 0.070(5) 0.130(7) 0.091(7) -0.053(6) -0.039(5) 0.064(5)
C27 0.052(4) 0.111(7) 0.078(7) -0.019(5) -0.013(4) 0.059(5)
C28 0.040(3) 0.034(3) 0.043(4) -0.001(3) 0.000(3) 0.018(3)
C29 0.064(5) 0.054(4) 0.063(6) 0.001(4) 0.011(4) 0.039(4)
N1 0.0161(18) 0.0197(19) 0.018(2) -0.0016(16) -0.0008(16) 0.0078(16)
N2 0.024(2) 0.0135(19) 0.017(2) 0.0012(17) 0.0000(17) 0.0095(16)
N3 0.026(2) 0.024(2) 0.019(2) -0.0007(18) -0.0025(18) 0.0145(18)

loop_
_atom_type_symbol
_atom_type_description
_atom_type_scat_dispersion_real
_atom_type_scat_dispersion_imag
_atom_type_scat_source
C C 0.0033 0.0016 'International Tables Vol C Tables 4.2.6.8 and 6.1.1.4'
H H 0.0000 0.0000 'International Tables Vol C Tables 4.2.6.8 and 6.1.1.4'
N N 0.0061 0.0033 'International Tables Vol C Tables 4.2.6.8 and 6.1.1.4'
O O 0.0106 0.0060 'International Tables Vol C Tables 4.2.6.8 and 6.1.1.4'
P P 0.1023 0.0942 'International Tables Vol C Tables 4.2.6.8 and 6.1.1.4'
Tb Tb -0.1723 4.1537 'International Tables Vol C Tables 4.2.6.8 and 6.1.1.4'

loop_
_geom_angle_atom_site_label_1
_geom_angle_atom_site_label_2
_geom_angle_atom_site_label_3
_geom_angle
_geom_angle_site_symmetry_1
_geom_angle_site_symmetry_3
_geom_angle_publ_flag
O7 Tb1 O5 80.43(13) . 5_565 ?
O7 Tb1 O8 86.00(13) . 5_565 ?
O5 Tb1 O8 81.07(13) 5_565 5_565 ?
O7 Tb1 O1 84.05(13) . 6_654 ?
O5 Tb1 O1 156.80(10) 5_565 6_654 ?
O8 Tb1 O1 80.73(13) 5_565 6_654 ?
O7 Tb1 O2 155.25(13) . . ?
O5 Tb1 O2 123.07(13) 5_565 . ?
O8 Tb1 O2 104.04(12) 5_565 . ?
O1 Tb1 O2 75.54(11) 6_654 . ?
O7 Tb1 O4 93.86(13) . . ?
O5 Tb1 O4 71.84(11) 5_565 . ?
O8 Tb1 O4 152.51(12) 5_565 . ?
O1 Tb1 O4 126.65(13) 6_654 . ?
O2 Tb1 O4 87.38(11) . . ?
O7 Tb1 O5 73.90(13) . . ?
O5 Tb1 O5 121.17(13) 5_565 . ?
O8 Tb1 O5 145.70(13) 5_565 . ?
O1 Tb1 O5 69.95(12) 6_654 . ?
O2 Tb1 O5 85.89(11) . . ?
O4 Tb1 O5 58.53(12) . . ?
O7 Tb1 O1 145.20(13) . . ?
O5 Tb1 O1 69.56(12) 5_565 . ?
O8 Tb1 O1 72.61(12) 5_565 . ?
O1 Tb1 O1 117.87(12) 6_654 . ?
O2 Tb1 O1 59.13(12) . . ?
O4 Tb1 O1 93.16(11) . . ?
O5 Tb1 O1 137.04(10) . . ?
O7 Tb1 Tb1 72.70(10) . 6_654 ?
O5 Tb1 Tb1 147.24(10) 5_565 6_654 ?
O8 Tb1 Tb1 114.64(9) 5_565 6_654 ?
O1 Tb1 Tb1 37.22(10) 6_654 6_654 ?
O2 Tb1 Tb1 82.56(8) . 6_654 ?
O4 Tb1 Tb1 91.33(8) . 6_654 ?
O5 Tb1 Tb1 33.05(9) . 6_654 ?
O1 Tb1 Tb1 141.12(8) . 6_654 ?
O7 Tb1 Tb1 112.86(10) . 5_565 ?
O5 Tb1 Tb1 35.56(10) 5_565 5_565 ?
O8 Tb1 Tb1 70.33(9) 5_565 5_565 ?
O1 Tb1 Tb1 144.64(9) 6_654 5_565 ?
O2 Tb1 Tb1 91.88(8) . 5_565 ?
O4 Tb1 Tb1 84.59(8) . 5_565 ?
O5 Tb1 Tb1 143.11(9) . 5_565 ?
O1 Tb1 Tb1 34.31(9) . 5_565 ?
Tb1 Tb1 Tb1 173.266(2) 6_654 5_565 ?
O3 P1 O2 115.5(2) . . ?
O3 P1 O1 115.5(2) . . ?
O2 P1 O1 105.9(2) . . ?
O3 P1 C1 104.4(2) . . ?
O2 P1 C1 109.6(2) . . ?
O1 P1 C1 105.4(2) . . ?
O6 P2 O5 115.5(2) . . ?
O6 P2 O4 116.3(2) . . ?
O5 P2 O4 104.4(2) . . ?
O6 P2 C10 106.5(2) . . ?
O5 P2 C10 106.7(2) . . ?
O4 P2 C10 106.9(2) . . ?
O9 P3 O8 112.8(2) . . ?
O9 P3 O7 109.9(2) . . ?
O8 P3 O7 114.68(18) . . ?
O9 P3 C19 104.8(2) . . ?
O8 P3 C19 106.6(3) . . ?
O7 P3 C19 107.3(3) . . ?
P1 O1 Tb1 151.7(2) . 5_565 ?
P1 O1 Tb1 95.10(18) . . ?
Tb1 O1 Tb1 108.46(14) 5_565 . ?
P1 O2 Tb1 99.57(17) . . ?
P2 O4 Tb1 97.77(16) . . ?
P2 O5 Tb1 150.8(2) . 6_654 ?
P2 O5 Tb1 97.77(19) . . ?
Tb1 O5 Tb1 111.39(15) 6_654 . ?
P3 O7 Tb1 137.4(2) . . ?
P3 O8 Tb1 138.3(2) . 6_654 ?
C28 O10 H10C 110.5 . . ?
H1WA O1W H1WB 104.1 . . ?
H2WA O2W H2WB 125.5 . . ?
N1 C1 P1 113.5(3) . . ?
N1 C1 H1A 108.9 . . ?
P1 C1 H1A 108.9 . . ?
N1 C1 H1B 108.9 . . ?
P1 C1 H1B 108.9 . . ?
H1A C1 H1B 107.7 . . ?
N1 C2 C4 112.2(4) . . ?
N1 C2 C3 106.1(4) . . ?
C4 C2 C3 114.9(5) . . ?
N1 C2 H2 107.8 . . ?
C4 C2 H2 107.8 . . ?
C3 C2 H2 107.8 . . ?
C2 C3 H3A 109.5 . . ?
C2 C3 H3B 109.5 . . ?
H3A C3 H3B 109.5 . . ?
C2 C3 H3C 109.5 . . ?
H3A C3 H3C 109.5 . . ?
H3B C3 H3C 109.5 . . ?
C5 C4 C2 115.8(5) . . ?
C5 C4 C9 109.7(5) . . ?
C2 C4 C9 109.0(4) . . ?
C5 C4 H4 107.3 . . ?
C2 C4 H4 107.3 . . ?
C9 C4 H4 107.3 . . ?
C4 C5 C6 111.2(5) . . ?
C4 C5 H5A 109.4 . . ?
C6 C5 H5A 109.4 . . ?
C4 C5 H5B 109.4 . . ?
C6 C5 H5B 109.4 . . ?
H5A C5 H5B 108.0 . . ?
C7 C6 C5 112.6(6) . . ?
C7 C6 H6A 109.1 . . ?
C5 C6 H6A 109.1 . . ?
C7 C6 H6B 109.1 . . ?
C5 C6 H6B 109.1 . . ?
H6A C6 H6B 107.8 . . ?
C6 C7 C8 109.6(6) . . ?
C6 C7 H7A 109.8 . . ?
C8 C7 H7A 109.8 . . ?
C6 C7 H7B 109.8 . . ?
C8 C7 H7B 109.8 . . ?
H7A C7 H7B 108.2 . . ?
C9 C8 C7 110.4(6) . . ?
C9 C8 H8A 109.6 . . ?
C7 C8 H8A 109.6 . . ?
C9 C8 H8B 109.6 . . ?
C7 C8 H8B 109.6 . . ?
H8A C8 H8B 108.1 . . ?
C8 C9 C4 111.5(5) . . ?
C8 C9 H9A 109.3 . . ?
C4 C9 H9A 109.3 . . ?
C8 C9 H9B 109.3 . . ?
C4 C9 H9B 109.3 . . ?
H9A C9 H9B 108.0 . . ?
N2 C10 P2 111.2(3) . . ?
N2 C10 H10A 109.4 . . ?
P2 C10 H10A 109.4 . . ?
N2 C10 H10B 109.4 . . ?
P2 C10 H10B 109.4 . . ?
H10A C10 H10B 108.0 . . ?
C12 C11 N2 110.0(4) . . ?
C12 C11 C13 114.0(4) . . ?
N2 C11 C13 109.0(4) . . ?
C12 C11 H11 107.9 . . ?
N2 C11 H11 107.9 . . ?
C13 C11 H11 107.9 . . ?
C11 C12 H12A 109.5 . . ?
C11 C12 H12B 109.5 . . ?
H12A C12 H12B 109.5 . . ?
C11 C12 H12C 109.5 . . ?
H12A C12 H12C 109.5 . . ?
H12B C12 H12C 109.5 . . ?
C14 C13 C18 110.6(4) . . ?
C14 C13 C11 110.2(4) . . ?
C18 C13 C11 114.8(5) . . ?
C14 C13 H13 107.0 . . ?
C18 C13 H13 107.0 . . ?
C11 C13 H13 107.0 . . ?
C15 C14 C13 112.1(5) . . ?
C15 C14 H14A 109.2 . . ?
C13 C14 H14A 109.2 . . ?
C15 C14 H14B 109.2 . . ?
C13 C14 H14B 109.2 . . ?
H14A C14 H14B 107.9 . . ?
C16 C15 C14 112.0(6) . . ?
C16 C15 H15A 109.2 . . ?
C14 C15 H15A 109.2 . . ?
C16 C15 H15B 109.2 . . ?
C14 C15 H15B 109.2 . . ?
H15A C15 H15B 107.9 . . ?
C15 C16 C17 111.5(5) . . ?
C15 C16 H16A 109.3 . . ?
C17 C16 H16A 109.3 . . ?
C15 C16 H16B 109.3 . . ?
C17 C16 H16B 109.3 . . ?
H16A C16 H16B 108.0 . . ?
C18 C17 C16 111.5(5) . . ?
C18 C17 H17A 109.3 . . ?
C16 C17 H17A 109.3 . . ?
C18 C17 H17B 109.3 . . ?
C16 C17 H17B 109.3 . . ?
H17A C17 H17B 108.0 . . ?
C13 C18 C17 110.2(5) . . ?
C13 C18 H18A 109.6 . . ?
C17 C18 H18A 109.6 . . ?
C13 C18 H18B 109.6 . . ?
C17 C18 H18B 109.6 . . ?
H18A C18 H18B 108.1 . . ?
N3 C19 P3 116.8(3) . . ?
N3 C19 H19A 108.1 . . ?
P3 C19 H19A 108.1 . . ?
N3 C19 H19B 108.1 . . ?
P3 C19 H19B 108.1 . . ?
H19A C19 H19B 107.3 . . ?
C21 C20 N3 108.9(4) . . ?
C21 C20 C22 109.9(5) . . ?
N3 C20 C22 114.0(5) . . ?
C21 C20 H20 108.0 . . ?
N3 C20 H20 108.0 . . ?
C22 C20 H20 108.0 . . ?
C20 C21 H21A 109.5 . . ?
C20 C21 H21B 109.5 . . ?
H21A C21 H21B 109.5 . . ?
C20 C21 H21C 109.5 . . ?
H21A C21 H21C 109.5 . . ?
H21B C21 H21C 109.5 . . ?
C27 C22 C23 109.2(7) . . ?
C27 C22 C20 112.7(6) . . ?
C23 C22 C20 110.0(7) . . ?
C27 C22 H22 108.3 . . ?
C23 C22 H22 108.3 . . ?
C20 C22 H22 108.3 . . ?
C22 C23 C24 112.2(8) . . ?
C22 C23 H23A 109.2 . . ?
C24 C23 H23A 109.2 . . ?
C22 C23 H23B 109.2 . . ?
C24 C23 H23B 109.2 . . ?
H23A C23 H23B 107.9 . . ?
C25 C24 C23 108.4(8) . . ?
C25 C24 H24A 110.0 . . ?
C23 C24 H24A 110.0 . . ?
C25 C24 H24B 110.0 . . ?
C23 C24 H24B 110.0 . . ?
H24A C24 H24B 108.4 . . ?
C26 C25 C24 113.4(8) . . ?
C26 C25 H25A 108.9 . . ?
C24 C25 H25A 108.9 . . ?
C26 C25 H25B 108.9 . . ?
C24 C25 H25B 108.9 . . ?
H25A C25 H25B 107.7 . . ?
C25 C26 C27 105.5(9) . . ?
C25 C26 H26A 110.6 . . ?
C27 C26 H26A 110.6 . . ?
C25 C26 H26B 110.6 . . ?
C27 C26 H26B 110.6 . . ?
H26A C26 H26B 108.8 . . ?
C22 C27 C26 111.8(7) . . ?
C22 C27 H27A 109.3 . . ?
C26 C27 H27A 109.3 . . ?
C22 C27 H27B 109.3 . . ?
C26 C27 H27B 109.3 . . ?
H27A C27 H27B 107.9 . . ?
O11 C28 O10 123.4(6) . . ?
O11 C28 C29 123.7(7) . . ?
O10 C28 C29 112.9(6) . . ?
C28 C29 H29A 109.5 . . ?
C28 C29 H29B 109.5 . . ?
H29A C29 H29B 109.5 . . ?
C28 C29 H29C 109.5 . . ?
H29A C29 H29C 109.5 . . ?
H29B C29 H29C 109.5 . . ?
C1 N1 C2 115.7(4) . . ?
C1 N1 H1C 108.4 . . ?
C2 N1 H1C 108.4 . . ?
C1 N1 H1D 108.4 . . ?
C2 N1 H1D 108.4 . . ?
H1C N1 H1D 107.4 . . ?
C10 N2 C11 113.4(4) . . ?
C10 N2 H2A 108.9 . . ?
C11 N2 H2A 108.9 . . ?
C10 N2 H2B 108.9 . . ?
C11 N2 H2B 108.9 . . ?
H2A N2 H2B 107.7 . . ?
C19 N3 C20 114.4(4) . . ?
C19 N3 H3D 108.7 . . ?
C20 N3 H3D 108.7 . . ?
C19 N3 H3E 108.7 . . ?
C20 N3 H3E 108.7 . . ?
H3D N3 H3E 107.6 . . ?

loop_
_geom_bond_atom_site_label_1
_geom_bond_atom_site_label_2
_geom_bond_distance
_geom_bond_site_symmetry_2
_geom_bond_publ_flag
Tb1 O7 2.271(4) . ?
Tb1 O5 2.313(4) 5_565 ?
Tb1 O8 2.328(4) 5_565 ?
Tb1 O1 2.347(4) 6_654 ?
Tb1 O2 2.413(3) . ?
Tb1 O4 2.465(3) . ?
Tb1 O5 2.466(4) . ?
Tb1 O1 2.518(4) . ?
Tb1 Tb1 3.94884(18) 6_654 ?
Tb1 Tb1 3.94892(15) 5_565 ?
P1 O3 1.505(4) . ?
P1 O2 1.522(4) . ?
P1 O1 1.528(4) . ?
P1 C1 1.827(5) . ?
P2 O6 1.497(4) . ?
P2 O5 1.525(4) . ?
P2 O4 1.527(4) . ?
P2 C10 1.827(5) . ?
P3 O9 1.512(4) . ?
P3 O8 1.519(4) . ?
P3 O7 1.520(4) . ?
P3 C19 1.827(6) . ?
O10 C28 1.291(8) . ?
O10 H10C 0.8829 . ?
O11 C28 1.197(8) . ?
O1W H1WA 0.9492 . ?
O1W H1WB 0.9493 . ?
O2W H2WA 0.9495 . ?
O2W H2WB 0.9579 . ?
C1 N1 1.485(6) . ?
C1 H1A 0.9900 . ?
C1 H1B 0.9900 . ?
C2 N1 1.522(6) . ?
C2 C4 1.525(7) . ?
C2 C3 1.525(7) . ?
C2 H2 1.0000 . ?
C3 H3A 0.9800 . ?
C3 H3B 0.9800 . ?
C3 H3C 0.9800 . ?
C4 C5 1.514(8) . ?
C4 C9 1.533(7) . ?
C4 H4 1.0000 . ?
C5 C6 1.545(8) . ?
C5 H5A 0.9900 . ?
C5 H5B 0.9900 . ?
C6 C7 1.499(11) . ?
C6 H6A 0.9900 . ?
C6 H6B 0.9900 . ?
C7 C8 1.533(11) . ?
C7 H7A 0.9900 . ?
C7 H7B 0.9900 . ?
C8 C9 1.526(8) . ?
C8 H8A 0.9900 . ?
C8 H8B 0.9900 . ?
C9 H9A 0.9900 . ?
C9 H9B 0.9900 . ?
C10 N2 1.490(6) . ?
C10 H10A 0.9900 . ?
C10 H10B 0.9900 . ?
C11 C12 1.503(8) . ?
C11 N2 1.519(6) . ?
C11 C13 1.540(7) . ?
C11 H11 1.0000 . ?
C12 H12A 0.9800 . ?
C12 H12B 0.9800 . ?
C12 H12C 0.9800 . ?
C13 C14 1.523(7) . ?
C13 C18 1.527(8) . ?
C13 H13 1.0000 . ?
C14 C15 1.511(8) . ?
C14 H14A 0.9900 . ?
C14 H14B 0.9900 . ?
C15 C16 1.502(10) . ?
C15 H15A 0.9900 . ?
C15 H15B 0.9900 . ?
C16 C17 1.529(8) . ?
C16 H16A 0.9900 . ?
C16 H16B 0.9900 . ?
C17 C18 1.529(8) . ?
C17 H17A 0.9900 . ?
C17 H17B 0.9900 . ?
C18 H18A 0.9900 . ?
C18 H18B 0.9900 . ?
C19 N3 1.477(7) . ?
C19 H19A 0.9900 . ?
C19 H19B 0.9900 . ?
C20 C21 1.521(9) . ?
C20 N3 1.521(7) . ?
C20 C22 1.549(9) . ?
C20 H20 1.0000 . ?
C21 H21A 0.9800 . ?
C21 H21B 0.9800 . ?
C21 H21C 0.9800 . ?
C22 C27 1.426(12) . ?
C22 C23 1.522(10) . ?
C22 H22 1.0000 . ?
C23 C24 1.559(13) . ?
C23 H23A 0.9900 . ?
C23 H23B 0.9900 . ?
C24 C25 1.477(13) . ?
C24 H24A 0.9900 . ?
C24 H24B 0.9900 . ?
C25 C26 1.475(13) . ?
C25 H25A 0.9900 . ?
C25 H25B 0.9900 . ?
C26 C27 1.629(12) . ?
C26 H26A 0.9900 . ?
C26 H26B 0.9900 . ?
C27 H27A 0.9900 . ?
C27 H27B 0.9900 . ?
C28 C29 1.505(9) . ?
C29 H29A 0.9800 . ?
C29 H29B 0.9800 . ?
C29 H29C 0.9800 . ?
N1 H1C 0.9100 . ?
N1 H1D 0.9100 . ?
N2 H2A 0.9100 . ?
N2 H2B 0.9100 . ?
N3 H3D 0.9100 . ?
N3 H3E 0.9100 . ?

loop_
_geom_hbond_atom_site_label_D
_geom_hbond_atom_site_label_H
_geom_hbond_atom_site_label_A
_geom_hbond_distance_DH
_geom_hbond_distance_HA
_geom_hbond_distance_DA
_geom_hbond_angle_DHA
_geom_hbond_site_symmetry_A
_geom_hbond_publ_flag
O10 H10C O9 0.88 1.64 2.511(6) 167.3 . yes
O1W H1WA O6 0.95 1.86 2.775(9) 160.3 . yes
O2W H2WA O3 0.95 2.31 2.786(5) 110.4 . yes
O2W H2WB O2 0.96 1.96 2.869(5) 156.7 5_565 yes
N1 H1D O3 0.91 1.75 2.657(6) 171.8 6_654 yes
N1 H1C O8 0.91 2.28 3.147(5) 158.9 5_565 yes
N2 H2A O2W 0.91 2.02 2.910(6) 165.0 . yes
N2 H2B O4 0.91 1.92 2.732(6) 148.4 6_654 yes
N3 H3D O6 0.91 1.96 2.838(6) 161.6 . yes
N3 H3E O9 0.91 2.40 3.120(6) 136.1 6_654 yes

loop_
_geom_torsion_atom_site_label_1
_geom_torsion_atom_site_label_2
_geom_torsion_atom_site_label_3
_geom_torsion_atom_site_label_4
_geom_torsion
_geom_torsion_site_symmetry_1
_geom_torsion_site_symmetry_2
_geom_torsion_site_symmetry_3
_geom_torsion_site_symmetry_4
_geom_torsion_publ_flag
O3 P1 O1 Tb1 12.7(5) . . . 5_565 ?
O2 P1 O1 Tb1 141.9(4) . . . 5_565 ?
C1 P1 O1 Tb1 -102.0(5) . . . 5_565 ?
O3 P1 O1 Tb1 -134.05(18) . . . . ?
O2 P1 O1 Tb1 -4.79(19) . . . . ?
C1 P1 O1 Tb1 111.3(2) . . . . ?
O3 P1 O2 Tb1 134.31(18) . . . . ?
O1 P1 O2 Tb1 5.0(2) . . . . ?
C1 P1 O2 Tb1 -108.1(2) . . . . ?
O6 P2 O4 Tb1 -117.21(19) . . . . ?
O5 P2 O4 Tb1 11.29(19) . . . . ?
C10 P2 O4 Tb1 124.05(18) . . . . ?
O6 P2 O5 Tb1 -62.2(5) . . . 6_654 ?
O4 P2 O5 Tb1 168.8(4) . . . 6_654 ?
C10 P2 O5 Tb1 55.9(4) . . . 6_654 ?
O6 P2 O5 Tb1 117.7(2) . . . . ?
O4 P2 O5 Tb1 -11.28(18) . . . . ?
C10 P2 O5 Tb1 -124.18(19) . . . . ?
O9 P3 O7 Tb1 -112.7(3) . . . . ?
O8 P3 O7 Tb1 15.6(5) . . . . ?
C19 P3 O7 Tb1 133.8(3) . . . . ?
O9 P3 O8 Tb1 145.7(3) . . . 6_654 ?
O7 P3 O8 Tb1 18.8(4) . . . 6_654 ?
C19 P3 O8 Tb1 -99.8(4) . . . 6_654 ?
O3 P1 C1 N1 177.5(4) . . . . ?
O2 P1 C1 N1 53.2(4) . . . . ?
O1 P1 C1 N1 -60.3(4) . . . . ?
N1 C2 C4 C5 61.4(6) . . . . ?
C3 C2 C4 C5 -59.8(6) . . . . ?
N1 C2 C4 C9 -174.3(5) . . . . ?
C3 C2 C4 C9 64.4(7) . . . . ?
C2 C4 C5 C6 178.1(5) . . . . ?
C9 C4 C5 C6 54.3(7) . . . . ?
C4 C5 C6 C7 -55.7(9) . . . . ?
C5 C6 C7 C8 56.0(9) . . . . ?
C6 C7 C8 C9 -57.2(8) . . . . ?
C7 C8 C9 C4 58.5(8) . . . . ?
C5 C4 C9 C8 -56.9(7) . . . . ?
C2 C4 C9 C8 175.4(6) . . . . ?
O6 P2 C10 N2 -177.8(4) . . . . ?
O5 P2 C10 N2 58.3(4) . . . . ?
O4 P2 C10 N2 -52.9(4) . . . . ?
C12 C11 C13 C14 65.9(7) . . . . ?
N2 C11 C13 C14 -170.8(5) . . . . ?
C12 C11 C13 C18 -59.7(6) . . . . ?
N2 C11 C13 C18 63.6(6) . . . . ?
C18 C13 C14 C15 -55.7(7) . . . . ?
C11 C13 C14 C15 176.3(5) . . . . ?
C13 C14 C15 C16 54.4(7) . . . . ?
C14 C15 C16 C17 -53.4(8) . . . . ?
C15 C16 C17 C18 54.8(8) . . . . ?
C14 C13 C18 C17 56.3(6) . . . . ?
C11 C13 C18 C17 -178.3(4) . . . . ?
C16 C17 C18 C13 -56.1(7) . . . . ?
O9 P3 C19 N3 164.5(4) . . . . ?
O8 P3 C19 N3 44.7(5) . . . . ?
O7 P3 C19 N3 -78.6(5) . . . . ?
C21 C20 C22 C27 179.7(7) . . . . ?
N3 C20 C22 C27 -57.8(8) . . . . ?
C21 C20 C22 C23 57.6(8) . . . . ?
N3 C20 C22 C23 -179.9(6) . . . . ?
C27 C22 C23 C24 56.7(10) . . . . ?
C20 C22 C23 C24 -179.2(7) . . . . ?
C22 C23 C24 C25 -54.8(11) . . . . ?
C23 C24 C25 C26 59.5(13) . . . . ?
C24 C25 C26 C27 -60.2(13) . . . . ?
C23 C22 C27 C26 -59.0(11) . . . . ?
C20 C22 C27 C26 178.5(7) . . . . ?
C25 C26 C27 C22 60.6(12) . . . . ?
P1 C1 N1 C2 164.9(4) . . . . ?
C4 C2 N1 C1 52.0(6) . . . . ?
C3 C2 N1 C1 178.2(5) . . . . ?
P2 C10 N2 C11 179.0(4) . . . . ?
C12 C11 N2 C10 -73.1(6) . . . . ?
C13 C11 N2 C10 161.1(4) . . . . ?
P3 C19 N3 C20 -173.0(4) . . . . ?
C21 C20 N3 C19 54.6(7) . . . . ?
C22 C20 N3 C19 -68.4(7) . . . . ?
